data_2311308
loop_
_publ_author_name
'Akkurt, Mehmet'
'Smolenski, Victoria A.'
'Mohamed, Shaaban K.'
'Jasinski, Jerry P.'
'Hassan, Alaa A.'
'Albayati, Mustafa R.'

_publ_section_title
;
 Crystal structure of methyl
 (2Z)-2-[(2Z)-2-(2-cyclo-pentyl-idenehydrazin-1-yl-idene)-4-oxo-3-phenyl-1,3-thia-zolidin-5-yl-idene]ethano-ate.
;
_journal_coeditor_code TK5388
_journal_issue 'Pt 10'
_journal_name_full 'Acta crystallographica. Section E, Crystallographic communications'
_journal_page_first o776
_journal_page_last 7
_journal_paper_doi 10.1107/S2056989015017454
_journal_volume 71
_journal_year 2015
_chemical_formula_iupac 'C17 H17 N3 O3 S'
_chemical_formula_moiety 'C17 H17 N3 O3 S'
_chemical_formula_sum 'C17 H17 N3 O3 S'
_chemical_formula_weight 343.40
_chemical_name_systematic
;Methyl
(2<i>Z</i>)-2-[(2<i>Z</i>)-2-(2-cyclopentylidenehydrazin-1-ylidene)-4-oxo-3-phenyl-1,3-thiazolidin-5-ylidene]ethanoate
;
_space_group_IT_number 14
_space_group_name_Hall '-P 2yn'
_space_group_name_H-M_alt 'P 1 21/n 1'
_symmetry_cell_setting monoclinic
_symmetry_space_group_name_Hall '-P 2yn'
_symmetry_space_group_name_H-M 'P 1 21/n 1'
_atom_sites_solution_hydrogens geom
_cell_angle_alpha 90
_cell_angle_beta 93.980(5)
_cell_angle_gamma 90
_cell_formula_units_Z 4
_cell_length_a 5.5215(3)
_cell_length_b 16.1299(8)
_cell_length_c 18.7112(9)
_cell_measurement_reflns_used 2753
_cell_measurement_temperature 296(2)
_cell_measurement_theta_max 31.8020
_cell_measurement_theta_min 3.9470
_cell_volume 1662.42(15)
_computing_cell_refinement
;
CrysAlis PRO (Agilent, 2014)
;
_computing_data_collection
;
CrysAlis PRO (Agilent, 2014)
;
_computing_data_reduction
;
CrysAlis PRO (Agilent, 2014)
;
_computing_molecular_graphics
;
ORTEP-3 for Windows (Farrugia, 2012)
;
_computing_publication_material
;
PLATON (Spek, 2009)
;
_computing_structure_refinement
;
SHELXL2014 (Sheldrick, 2015)
;
_computing_structure_solution
;
SHELXS2014 (Sheldrick, 2008)
;
_diffrn_ambient_temperature 296(2)
_diffrn_detector_area_resol_mean 16.0416
_diffrn_measured_fraction_theta_full 0.997
_diffrn_measured_fraction_theta_max 0.894
_diffrn_measurement_device 'four-circle diffractometer'
_diffrn_measurement_device_type 'Agilent Xcalibur, Eos, Gemini'
_diffrn_measurement_method '\w scans'
_diffrn_radiation_monochromator graphite
_diffrn_radiation_type 'Mo K\a'
_diffrn_radiation_wavelength 0.71073
_diffrn_reflns_av_R_equivalents 0.0355
_diffrn_reflns_limit_h_max 6
_diffrn_reflns_limit_h_min -8
_diffrn_reflns_limit_k_max 23
_diffrn_reflns_limit_k_min -21
_diffrn_reflns_limit_l_max 28
_diffrn_reflns_limit_l_min -27
_diffrn_reflns_number 11300
_diffrn_reflns_reduction_process
;
;
_diffrn_reflns_theta_full 25.24
_diffrn_reflns_theta_max 32.76
_diffrn_reflns_theta_min 3.34
_exptl_absorpt_coefficient_mu 0.215
_exptl_absorpt_correction_T_max 1.00000
_exptl_absorpt_correction_T_min 0.85038
_exptl_absorpt_correction_type multi-scan
_exptl_absorpt_process_details
;
(CrysAlis PRO; Agilent, 2014)
;
_exptl_crystal_colour colourless
_exptl_crystal_density_diffrn 1.372
_exptl_crystal_density_method 'Not Measured'
_exptl_crystal_description needle
_exptl_crystal_F_000 720
_exptl_crystal_size_max 0.28
_exptl_crystal_size_mid 0.08
_exptl_crystal_size_min 0.04
_refine_diff_density_max 0.374
_refine_diff_density_min -0.318
_refine_ls_extinction_method none
_refine_ls_goodness_of_fit_ref 1.021
_refine_ls_hydrogen_treatment constr
_refine_ls_matrix_type full
_refine_ls_number_parameters 222
_refine_ls_number_reflns 5503
_refine_ls_number_restraints 0
_refine_ls_restrained_S_all 1.021
_refine_ls_R_factor_all 0.0770
_refine_ls_R_factor_gt 0.0504
_refine_ls_shift/su_max 0.000
_refine_ls_shift/su_mean 0.000
_refine_ls_structure_factor_coef Fsqd
_refine_ls_weighting_details 'w=1/[\s^2^(Fo^2^)+(0.0580P)^2^+0.3068P] where P=(Fo^2^+2Fc^2^)/3'
_refine_ls_weighting_scheme calc
_refine_ls_wR_factor_gt 0.1179
_refine_ls_wR_factor_ref 0.1347
_reflns_number_gt 3958
_reflns_number_total 5503
_reflns_threshold_expression I>2\s(I)
_cod_data_source_file tk5388sup1.cif
_cod_data_source_block I
_cod_original_sg_symbol_H-M 'P 21/n'
_cod_database_code 2311308

loop_
_symmetry_equiv_pos_site_id
_symmetry_equiv_pos_as_xyz
1 x,y,z
2 1/2-x,1/2+y,1/2-z
3 -x,-y,-z
4 1/2+x,1/2-y,1/2+z

loop_
_atom_site_type_symbol
_atom_site_label
_atom_site_fract_x
_atom_site_fract_y
_atom_site_fract_z
_atom_site_U_iso_or_equiv
_atom_site_adp_type
_atom_site_calc_flag
_atom_site_occupancy
_atom_site_disorder_assembly
_atom_site_disorder_group
C C1A 1.2932(4) 0.58581(12) 0.06164(10) 0.0431(5) Uani d 0.775(8) A 1
H H1A1 1.4493 0.6135 0.0674 0.052 Uiso calc 0.775(8) A 1
H H1A2 1.2277 0.5927 0.0125 0.052 Uiso calc 0.775(8) A 1
C C2A 1.3179(9) 0.4943(2) 0.0808(2) 0.0593(11) Uani d 0.775(8) A 1
H H2A1 1.2026 0.4613 0.0515 0.071 Uiso calc 0.775(8) A 1
H H2A2 1.4806 0.4746 0.0739 0.071 Uiso calc 0.775(8) A 1
C C3A 1.2661(6) 0.48937(15) 0.15730(14) 0.0737(9) Uani d 0.775(8) A 1
H H3A1 1.4154 0.4948 0.1874 0.088 Uiso calc 0.775(8) A 1
H H3A2 1.1932 0.4363 0.1673 0.088 Uiso calc 0.775(8) A 1
C C4A 1.0943(4) 0.55863(12) 0.17258(10) 0.0435(5) Uani d 0.775(8) A 1
H H4A1 0.9287 0.5385 0.1721 0.052 Uiso calc 0.775(8) A 1
H H4A2 1.1381 0.5835 0.2189 0.052 Uiso calc 0.775(8) A 1
C C5A 1.1210(3) 0.61997(10) 0.11325(8) 0.0310(3) Uani d 0.775(8) A 1
C C1B 1.2932(4) 0.58581(12) 0.06164(10) 0.0431(5) Uani d 0.225(8) A 2
H H1B1 1.4095 0.6271 0.0482 0.052 Uiso calc 0.225(8) A 2
H H1B2 1.2079 0.5633 0.0189 0.052 Uiso calc 0.225(8) A 2
C C2B 1.413(3) 0.5181(8) 0.1087(7) 0.0593(11) Uani d 0.225(8) A 2
H H2B1 1.4586 0.4726 0.0786 0.071 Uiso calc 0.225(8) A 2
H H2B2 1.5594 0.5399 0.1333 0.071 Uiso calc 0.225(8) A 2
C C3B 1.2661(6) 0.48937(15) 0.15730(14) 0.0737(9) Uani d 0.225(8) A 2
H H3B1 1.3603 0.4733 0.2008 0.088 Uiso calc 0.225(8) A 2
H H3B2 1.1765 0.4414 0.1386 0.088 Uiso calc 0.225(8) A 2
C C4B 1.0943(4) 0.55863(12) 0.17258(10) 0.0435(5) Uani d 0.225(8) A 2
H H4B1 0.9287 0.5385 0.1721 0.052 Uiso calc 0.225(8) A 2
H H4B2 1.1381 0.5835 0.2189 0.052 Uiso calc 0.225(8) A 2
C C5B 1.1210(3) 0.61997(10) 0.11325(8) 0.0310(3) Uani d 0.225(8) A 2
C C6 0.7150(3) 0.76671(10) 0.13570(8) 0.0265(3) Uani d 1 . .
C C7 0.3804(3) 0.85436(10) 0.14664(8) 0.0285(3) Uani d 1 . .
C C8 0.4255(3) 0.86289(10) 0.06923(8) 0.0273(3) Uani d 1 . .
C C9 0.5666(3) 0.78876(9) 0.25645(8) 0.0252(3) Uani d 1 . .
C C10 0.7676(3) 0.81830(10) 0.29704(9) 0.0310(3) Uani d 1 . .
H H10 0.8922 0.8450 0.2752 0.037 Uiso calc 1 . .
C C11 0.7804(3) 0.80745(11) 0.37074(9) 0.0352(4) Uani d 1 . .
H H11 0.9157 0.8261 0.3985 0.042 Uiso calc 1 . .
C C12 0.5927(3) 0.76895(11) 0.40315(9) 0.0352(4) Uani d 1 . .
H H12 0.5999 0.7628 0.4527 0.042 Uiso calc 1 . .
C C13 0.3940(3) 0.73959(11) 0.36148(9) 0.0362(4) Uani d 1 . .
H H13 0.2693 0.7129 0.3833 0.043 Uiso calc 1 . .
C C14 0.3784(3) 0.74947(10) 0.28753(9) 0.0317(3) Uani d 1 . .
H H14 0.2443 0.7301 0.2597 0.038 Uiso calc 1 . .
C C15 0.2862(3) 0.91153(10) 0.02523(9) 0.0299(3) Uani d 1 . .
H H15 0.1573 0.9405 0.0428 0.036 Uiso calc 1 . .
C C16 0.3360(3) 0.91924(10) -0.05004(9) 0.0300(3) Uani d 1 . .
C C17 0.1970(4) 0.96748(13) -0.16424(10) 0.0489(5) Uani d 1 . .
H H17A 0.0682 0.9999 -0.1871 0.073 Uiso calc 1 . .
H H17B 0.1937 0.9127 -0.1843 0.073 Uiso calc 1 . .
H H17C 0.3501 0.9931 -0.1716 0.073 Uiso calc 1 . .
N N1 1.0203(3) 0.69020(9) 0.10329(8) 0.0364(3) Uani d 1 . .
N N2 0.8698(3) 0.71279(9) 0.15868(7) 0.0318(3) Uani d 1 . .
N N3 0.5509(2) 0.80198(8) 0.18016(7) 0.0266(3) Uani d 1 . .
O O1 0.2219(2) 0.88906(8) 0.17660(7) 0.0404(3) Uani d 1 . .
O O2 0.5119(2) 0.88964(8) -0.07551(7) 0.0396(3) Uani d 1 . .
O O3 0.1654(2) 0.96244(8) -0.08814(6) 0.0387(3) Uani d 1 . .
S S1 0.67455(7) 0.80416(2) 0.04705(2) 0.02957(11) Uani d 1 . .

loop_
_atom_site_aniso_label
_atom_site_aniso_U_11
_atom_site_aniso_U_22
_atom_site_aniso_U_33
_atom_site_aniso_U_12
_atom_site_aniso_U_13
_atom_site_aniso_U_23
C1A 0.0508(11) 0.0431(10) 0.0379(9) 0.0199(9) 0.0213(8) 0.0066(8)
C2A 0.092(3) 0.0466(18) 0.042(2) 0.0352(18) 0.0245(18) 0.0039(13)
C3A 0.114(2) 0.0509(13) 0.0616(15) 0.0400(14) 0.0432(16) 0.0202(11)
C4A 0.0522(12) 0.0412(10) 0.0390(10) 0.0131(8) 0.0183(9) 0.0094(8)
C5A 0.0314(8) 0.0372(8) 0.0249(7) 0.0078(6) 0.0061(6) 0.0017(6)
C1B 0.0508(11) 0.0431(10) 0.0379(9) 0.0199(9) 0.0213(8) 0.0066(8)
C2B 0.092(3) 0.0466(18) 0.042(2) 0.0352(18) 0.0245(18) 0.0039(13)
C3B 0.114(2) 0.0509(13) 0.0616(15) 0.0400(14) 0.0432(16) 0.0202(11)
C4B 0.0522(12) 0.0412(10) 0.0390(10) 0.0131(8) 0.0183(9) 0.0094(8)
C5B 0.0314(8) 0.0372(8) 0.0249(7) 0.0078(6) 0.0061(6) 0.0017(6)
C6 0.0262(7) 0.0299(7) 0.0241(7) 0.0031(6) 0.0061(6) -0.0022(6)
C7 0.0275(7) 0.0308(8) 0.0277(8) 0.0043(6) 0.0055(6) -0.0003(6)
C8 0.0259(7) 0.0287(7) 0.0281(7) 0.0029(6) 0.0065(6) 0.0000(6)
C9 0.0258(7) 0.0279(7) 0.0226(7) 0.0045(5) 0.0067(6) -0.0012(5)
C10 0.0266(7) 0.0393(9) 0.0278(8) -0.0046(6) 0.0069(6) -0.0015(6)
C11 0.0337(9) 0.0434(9) 0.0282(8) -0.0036(7) 0.0003(7) -0.0051(7)
C12 0.0416(9) 0.0398(9) 0.0249(8) 0.0028(7) 0.0073(7) 0.0027(7)
C13 0.0353(9) 0.0414(9) 0.0332(9) -0.0060(7) 0.0120(7) 0.0069(7)
C14 0.0258(7) 0.0365(8) 0.0328(8) -0.0031(6) 0.0024(6) 0.0010(6)
C15 0.0286(8) 0.0315(8) 0.0303(8) 0.0074(6) 0.0060(6) 0.0001(6)
C16 0.0325(8) 0.0261(7) 0.0317(8) 0.0049(6) 0.0032(6) 0.0018(6)
C17 0.0621(13) 0.0552(12) 0.0294(9) 0.0193(10) 0.0041(9) 0.0069(8)
N1 0.0401(8) 0.0432(8) 0.0271(7) 0.0175(6) 0.0117(6) 0.0042(6)
N2 0.0333(7) 0.0376(7) 0.0252(6) 0.0121(6) 0.0072(5) -0.0004(5)
N3 0.0254(6) 0.0325(7) 0.0224(6) 0.0064(5) 0.0052(5) -0.0004(5)
O1 0.0394(7) 0.0498(7) 0.0333(6) 0.0199(6) 0.0124(5) 0.0030(5)
O2 0.0396(7) 0.0462(7) 0.0339(6) 0.0160(6) 0.0100(5) 0.0039(5)
O3 0.0409(7) 0.0459(7) 0.0294(6) 0.0184(6) 0.0036(5) 0.0053(5)
S1 0.0303(2) 0.0351(2) 0.02404(19) 0.01015(15) 0.00729(15) 0.00175(14)

loop_
_atom_type_symbol
_atom_type_description
_atom_type_scat_dispersion_real
_atom_type_scat_dispersion_imag
_atom_type_scat_source
C C 0.0033 0.0016 ' International Tables Vol C Tables 4.2.6.8 and 6.1.1.4'
H H 0.0000 0.0000 ' International Tables Vol C Tables 4.2.6.8 and 6.1.1.4'
N N 0.0061 0.0033 ' International Tables Vol C Tables 4.2.6.8 and 6.1.1.4'
O O 0.0106 0.0060 ' International Tables Vol C Tables 4.2.6.8 and 6.1.1.4'
S S 0.1246 0.1234 ' International Tables Vol C Tables 4.2.6.8 and 6.1.1.4'

loop_
_geom_angle_atom_site_label_1
_geom_angle_atom_site_label_2
_geom_angle_atom_site_label_3
_geom_angle
C5A C1A C2A 104.68(17)
C5A C1A H1A1 110.8
C2A C1A H1A1 110.8
C5A C1A H1A2 110.8
C2A C1A H1A2 110.8
H1A1 C1A H1A2 108.9
C3A C2A C1A 105.0(2)
C3A C2A H2A1 110.7
C1A C2A H2A1 110.7
C3A C2A H2A2 110.7
C1A C2A H2A2 110.7
H2A1 C2A H2A2 108.8
C2A C3A C4A 108.1(2)
C2A C3A H3A1 110.1
C4A C3A H3A1 110.1
C2A C3A H3A2 110.1
C4A C3A H3A2 110.1
H3A1 C3A H3A2 108.4
C5A C4A C3A 104.65(15)
C5A C4A H4A1 110.8
C3A C4A H4A1 110.8
C5A C4A H4A2 110.8
C3A C4A H4A2 110.8
H4A1 C4A H4A2 108.9
N1 C5A C4A 129.17(15)
N1 C5A C1A 121.44(15)
C4A C5A C1A 109.38(14)
H2B1 C2B H2B2 107.8
N2 C6 N3 121.76(14)
N2 C6 S1 126.11(12)
N3 C6 S1 112.11(11)
O1 C7 N3 124.37(15)
O1 C7 C8 125.61(15)
N3 C7 C8 110.00(12)
C15 C8 C7 121.50(14)
C15 C8 S1 126.88(12)
C7 C8 S1 111.62(11)
C14 C9 C10 121.67(14)
C14 C9 N3 119.38(14)
C10 C9 N3 118.91(13)
C9 C10 C11 119.03(15)
C9 C10 H10 120.5
C11 C10 H10 120.5
C12 C11 C10 120.30(16)
C12 C11 H11 119.9
C10 C11 H11 119.9
C11 C12 C13 119.66(15)
C11 C12 H12 120.2
C13 C12 H12 120.2
C12 C13 C14 120.90(15)
C12 C13 H13 119.6
C14 C13 H13 119.6
C9 C14 C13 118.43(15)
C9 C14 H14 120.8
C13 C14 H14 120.8
C8 C15 C16 120.29(14)
C8 C15 H15 119.9
C16 C15 H15 119.9
O2 C16 O3 123.44(15)
O2 C16 C15 123.85(15)
O3 C16 C15 112.71(14)
O3 C17 H17A 109.5
O3 C17 H17B 109.5
H17A C17 H17B 109.5
O3 C17 H17C 109.5
H17A C17 H17C 109.5
H17B C17 H17C 109.5
C5A N1 N2 113.21(13)
C6 N2 N1 110.00(13)
C7 N3 C6 115.42(13)
C7 N3 C9 122.16(12)
C6 N3 C9 122.32(13)
C16 O3 C17 115.13(13)
C8 S1 C6 90.72(7)

loop_
_geom_bond_atom_site_label_1
_geom_bond_atom_site_label_2
_geom_bond_distance
C1A C5A 1.506(2)
C1A C2A 1.523(4)
C1A H1A1 0.9700
C1A H1A2 0.9700
C2A C3A 1.480(4)
C2A H2A1 0.9700
C2A H2A2 0.9700
C3A C4A 1.506(3)
C3A H3A1 0.9700
C3A H3A2 0.9700
C4A C5A 1.502(2)
C4A H4A1 0.9700
C4A H4A2 0.9700
C5A N1 1.270(2)
C2B H2B1 0.9700
C2B H2B2 0.9700
C6 N2 1.273(2)
C6 N3 1.3930(18)
C6 S1 1.7648(16)
C7 O1 1.2087(18)
C7 N3 1.383(2)
C7 C8 1.493(2)
C8 C15 1.341(2)
C8 S1 1.7435(15)
C9 C14 1.380(2)
C9 C10 1.385(2)
C9 N3 1.4400(19)
C10 C11 1.387(2)
C10 H10 0.9300
C11 C12 1.384(2)
C11 H11 0.9300
C12 C13 1.384(3)
C12 H12 0.9300
C13 C14 1.389(2)
C13 H13 0.9300
C14 H14 0.9300
C15 C16 1.459(2)
C15 H15 0.9300
C16 O2 1.2094(19)
C16 O3 1.3371(19)
C17 O3 1.449(2)
C17 H17A 0.9600
C17 H17B 0.9600
C17 H17C 0.9600
N1 N2 1.4203(18)

loop_
_geom_hbond_atom_site_label_D
_geom_hbond_atom_site_label_H
_geom_hbond_atom_site_label_A
_geom_hbond_site_symmetry_A
_geom_hbond_distance_DH
_geom_hbond_distance_HA
_geom_hbond_distance_DA
_geom_hbond_angle_DHA
_geom_hbond_publ_flag
C13 H13 O2 4_465 0.93 2.35 3.245(2) 163 yes
C15 H15 O3 3_575 0.93 2.56 3.485(2) 172 yes
C17 H17A O1 3_575 0.96 2.42 3.269(2) 147 yes
C3A H3A2 Cg4 2_645 0.97 2.96 3.914(3) 169 yes

loop_
_geom_torsion_atom_site_label_1
_geom_torsion_atom_site_label_2
_geom_torsion_atom_site_label_3
_geom_torsion_atom_site_label_4
_geom_torsion
C5A C1A C2A C3A -26.1(4)
C1A C2A C3A C4A 29.1(4)
C2A C3A C4A C5A -20.2(4)
C3A C4A C5A N1 -177.5(2)
C3A C4A C5A C1A 3.2(3)
C2A C1A C5A N1 -165.2(3)
C2A C1A C5A C4A 14.1(3)
O1 C7 C8 C15 -0.4(3)
N3 C7 C8 C15 -179.02(15)
O1 C7 C8 S1 178.92(15)
N3 C7 C8 S1 0.32(17)
C14 C9 C10 C11 0.5(2)
N3 C9 C10 C11 178.44(14)
C9 C10 C11 C12 -1.1(3)
C10 C11 C12 C13 1.4(3)
C11 C12 C13 C14 -1.1(3)
C10 C9 C14 C13 -0.2(2)
N3 C9 C14 C13 -178.09(15)
C12 C13 C14 C9 0.5(3)
C7 C8 C15 C16 179.45(15)
S1 C8 C15 C16 0.2(2)
C8 C15 C16 O2 -6.8(3)
C8 C15 C16 O3 173.02(15)
C4A C5A N1 N2 2.6(3)
C1A C5A N1 N2 -178.28(17)
N3 C6 N2 N1 -177.41(14)
S1 C6 N2 N1 3.9(2)
C5A N1 N2 C6 -158.03(17)
O1 C7 N3 C6 178.61(16)
C8 C7 N3 C6 -2.76(19)
O1 C7 N3 C9 -4.9(3)
C8 C7 N3 C9 173.70(13)
N2 C6 N3 C7 -174.81(16)
S1 C6 N3 C7 4.01(17)
N2 C6 N3 C9 8.7(2)
S1 C6 N3 C9 -172.45(11)
C14 C9 N3 C7 66.1(2)
C10 C9 N3 C7 -111.84(17)
C14 C9 N3 C6 -117.65(16)
C10 C9 N3 C6 64.4(2)
O2 C16 O3 C17 3.7(3)
C15 C16 O3 C17 -176.13(15)
C15 C8 S1 C6 -179.15(16)
C7 C8 S1 C6 1.56(12)
N2 C6 S1 C8 175.66(16)
N3 C6 S1 C8 -3.10(12)
